data_7005064
loop_
_publ_author_name
'Eryazici, Ibrahim'
'Wang, Pingshan'
'Moorefield, Charles N.'
'Panzer, Matthew'
'Durmus, Semih'
'Shreiner, Carol D.'
'Newkome, George R.'

_publ_section_title
;
 Design, characterization, and X-ray structure of an interlocked
 dinuclear chair-like metallomacrocycle:
 [Fe(II)2(3,5-bis(2,2':6',2''-terpyridin-4'-phen-3-yl)toluene)2][4PF6-].
;
_journal_issue 6
_journal_name_full 'Dalton transactions (Cambridge, England : 2003)'
_journal_page_first 626
_journal_page_last 628
_journal_paper_doi 10.1039/b616014j
_journal_year 2007
_chemical_formula_moiety 'C98 H68 Fe2 N12, 2(C10 H4 O8), 4(C2 H3 N), 6(O)'
_chemical_formula_sum 'C126 H88 Fe2 N16 O22'
_chemical_formula_weight 2289.82
_chemical_name_systematic
;
?
;
_space_group_IT_number 2
_symmetry_cell_setting triclinic
_symmetry_space_group_name_Hall '-P 1'
_symmetry_space_group_name_H-M 'P -1'
_atom_sites_solution_hydrogens geom
_atom_sites_solution_primary direct
_atom_sites_solution_secondary difmap
_audit_creation_method SHELXL-97
_cell_angle_alpha 96.396(2)
_cell_angle_beta 98.395(2)
_cell_angle_gamma 98.598(2)
_cell_formula_units_Z 1
_cell_length_a 13.6606(17)
_cell_length_b 14.6604(18)
_cell_length_c 15.2850(19)
_cell_measurement_reflns_used 5950
_cell_measurement_temperature 100(2)
_cell_measurement_theta_max 26.41
_cell_measurement_theta_min 2.21
_cell_volume 2966.4(6)
_computing_cell_refinement 'Bruker SMART'
_computing_data_collection 'Bruker SMART'
_computing_data_reduction 'Bruker SAINT'
_computing_molecular_graphics 'Bruker SHELXTL'
_computing_publication_material 'Bruker SHELXTL'
_computing_structure_refinement 'SHELXL-97 (Sheldrick, 1997)'
_computing_structure_solution 'SHELXS-97 (Sheldrick, 1990)'
_diffrn_ambient_temperature 100(2)
_diffrn_measured_fraction_theta_full 0.987
_diffrn_measured_fraction_theta_max 0.987
_diffrn_measurement_device_type 'CCD area detector'
_diffrn_measurement_method 'phi and omega scans'
_diffrn_radiation_monochromator graphite
_diffrn_radiation_source 'fine-focus sealed tube'
_diffrn_radiation_type MoK\a
_diffrn_radiation_wavelength 0.71073
_diffrn_reflns_av_R_equivalents 0.0335
_diffrn_reflns_av_sigmaI/netI 0.0586
_diffrn_reflns_limit_h_max 17
_diffrn_reflns_limit_h_min -17
_diffrn_reflns_limit_k_max 18
_diffrn_reflns_limit_k_min -18
_diffrn_reflns_limit_l_max 19
_diffrn_reflns_limit_l_min -19
_diffrn_reflns_number 25244
_diffrn_reflns_theta_full 27.00
_diffrn_reflns_theta_max 27.00
_diffrn_reflns_theta_min 1.36
_exptl_absorpt_coefficient_mu 0.321
_exptl_absorpt_correction_T_max 0.9416
_exptl_absorpt_correction_T_min 0.8561
_exptl_absorpt_correction_type multi-scan
_exptl_absorpt_process_details SADABS
_exptl_crystal_colour purple
_exptl_crystal_density_diffrn 1.282
_exptl_crystal_density_meas ?
_exptl_crystal_density_method .
_exptl_crystal_description block
_exptl_crystal_F_000 1184
_exptl_crystal_size_max 0.50
_exptl_crystal_size_mid 0.45
_exptl_crystal_size_min 0.19
_refine_diff_density_max 0.620
_refine_diff_density_min -0.440
_refine_diff_density_rms 0.069
_refine_ls_extinction_method none
_refine_ls_goodness_of_fit_ref 1.040
_refine_ls_hydrogen_treatment constr
_refine_ls_matrix_type full
_refine_ls_number_parameters 754
_refine_ls_number_reflns 12817
_refine_ls_number_restraints 0
_refine_ls_restrained_S_all 1.040
_refine_ls_R_factor_all 0.0706
_refine_ls_R_factor_gt 0.0549
_refine_ls_shift/su_max 0.015
_refine_ls_shift/su_mean 0.001
_refine_ls_structure_factor_coef Fsqd
_refine_ls_weighting_details 'calc w=1/[\s^2^(Fo^2^)+(0.0782P)^2^+0.3435P] where P=(Fo^2^+2Fc^2^)/3'
_refine_ls_weighting_scheme calc
_refine_ls_wR_factor_gt 0.1358
_refine_ls_wR_factor_ref 0.1433
_reflns_number_gt 10037
_reflns_number_total 12817
_reflns_threshold_expression >2sigma(I)
_cod_data_source_file b616014j.txt
_cod_data_source_block mp
_cod_depositor_comments
;
The following automatic conversions were performed:
'_symmetry_cell_setting' value 'Triclinic' changed to 'triclinic'
according to '/home/saulius/struct/CIF-dictionaries/cif_core.dic'
dictionary named 'cif_core.dic' version 2.4.1 from 2010-06-29.

Automatic conversion script
Id: cif_fix_enum 1527 2010-12-29 10:47:43Z saulius 
;
_cod_original_sg_symbol_H-M 'P-1 '
_cod_database_code 7005064

loop_
_symmetry_equiv_pos_as_xyz
'x, y, z'
'-x, -y, -z'

loop_
_atom_site_label
_atom_site_type_symbol
_atom_site_fract_x
_atom_site_fract_y
_atom_site_fract_z
_atom_site_U_iso_or_equiv
_atom_site_adp_type
_atom_site_occupancy
_atom_site_symmetry_multiplicity
_atom_site_calc_flag
_atom_site_refinement_flags
_atom_site_disorder_assembly
_atom_site_disorder_group
Fe1 Fe 0.54551(2) 0.29619(2) 0.68696(2) 0.01691(9) Uani 1 1 d . . .
O1 O 0.0594(2) 0.24874(16) 0.55224(19) 0.0744(8) Uani 1 1 d . . .
O2 O 0.14731(16) 0.20196(15) 0.66600(14) 0.0515(6) Uani 1 1 d . . .
O3 O 0.21384(15) 0.06469(14) 0.69569(13) 0.0438(5) Uani 1 1 d . . .
H3A H 0.1803 0.1080 0.6910 0.066 Uiso 1 1 calc R . .
O4 O 0.21186(15) -0.07530(14) 0.62582(13) 0.0446(5) Uani 1 1 d . . .
O5 O 0.19325(15) 0.72085(14) 1.02220(13) 0.0425(5) Uani 1 1 d . . .
H5 H 0.1814 0.6944 0.9692 0.064 Uiso 1 1 calc R . .
O6 O 0.13808(14) 0.70256(13) 1.14723(13) 0.0403(5) Uani 1 1 d . . .
O7 O 0.15071(16) 0.65162(16) 0.86682(13) 0.0517(6) Uani 1 1 d . . .
O8 O 0.02016(14) 0.56118(13) 0.78113(11) 0.0368(4) Uani 1 1 d . . .
O9 O 0.05262(15) 0.57270(13) 0.61257(12) 0.0403(5) Uani 1 1 d . . .
O10 O 0.10682(14) 0.42607(13) 0.52226(13) 0.0402(5) Uani 1 1 d . . .
O11 O 0.50250(19) 0.21001(14) 0.37717(15) 0.0617(7) Uani 1 1 d . . .
N1 N 0.58425(14) 0.17768(13) 0.71593(12) 0.0202(4) Uani 1 1 d . . .
N2 N 0.45225(13) 0.21378(12) 0.60071(12) 0.0173(4) Uani 1 1 d . . .
N3 N 0.47387(13) 0.38753(12) 0.62911(12) 0.0180(4) Uani 1 1 d . . .
N4 N 0.46809(13) 0.29494(12) 0.78591(12) 0.0201(4) Uani 1 1 d . . .
N5 N 0.63360(13) 0.38434(12) 0.77213(12) 0.0181(4) Uani 1 1 d . . .
N6 N 0.65833(14) 0.31950(12) 0.62052(12) 0.0192(4) Uani 1 1 d . . .
N7 N 0.3794(2) 0.5169(2) 0.85651(18) 0.0551(7) Uani 1 1 d . . .
N8 N 0.8474(2) 0.69561(17) 0.67024(15) 0.0420(6) Uani 1 1 d . . .
C1 C 0.65477(17) 0.16654(16) 0.78273(15) 0.0237(5) Uani 1 1 d . . .
H1 H 0.6946 0.2202 0.8185 0.028 Uiso 1 1 calc R . .
C2 C 0.6713(2) 0.07976(18) 0.80116(16) 0.0309(6) Uani 1 1 d . . .
H2 H 0.7215 0.0742 0.8493 0.037 Uiso 1 1 calc R . .
C3 C 0.6154(2) 0.00159(18) 0.75008(17) 0.0316(6) Uani 1 1 d . . .
H3 H 0.6260 -0.0586 0.7626 0.038 Uiso 1 1 calc R . .
C4 C 0.54296(19) 0.01156(17) 0.67971(16) 0.0266(5) Uani 1 1 d . . .
H4 H 0.5039 -0.0416 0.6426 0.032 Uiso 1 1 calc R . .
C5 C 0.52863(17) 0.10036(15) 0.66448(14) 0.0196(4) Uani 1 1 d . . .
C6 C 0.45209(16) 0.12147(14) 0.59530(14) 0.0185(4) Uani 1 1 d . . .
C7 C 0.38394(17) 0.05942(15) 0.53211(14) 0.0211(5) Uani 1 1 d . . .
H7 H 0.3862 -0.0053 0.5282 0.025 Uiso 1 1 calc R . .
C8 C 0.31206(17) 0.09127(15) 0.47412(14) 0.0209(5) Uani 1 1 d . . .
C9 C 0.31118(17) 0.18745(15) 0.48399(14) 0.0228(5) Uani 1 1 d . . .
H9 H 0.2614 0.2119 0.4480 0.027 Uiso 1 1 calc R . .
C10 C 0.38325(16) 0.24660(15) 0.54650(14) 0.0191(4) Uani 1 1 d . . .
C11 C 0.39629(17) 0.34858(15) 0.56252(14) 0.0197(5) Uani 1 1 d . . .
C12 C 0.33766(18) 0.40185(16) 0.51570(15) 0.0238(5) Uani 1 1 d . . .
H12 H 0.2840 0.3729 0.4697 0.029 Uiso 1 1 calc R . .
C13 C 0.35784(18) 0.49777(16) 0.53637(16) 0.0264(5) Uani 1 1 d . . .
H13 H 0.3175 0.5355 0.5057 0.032 Uiso 1 1 calc R . .
C14 C 0.43769(18) 0.53779(16) 0.60246(16) 0.0264(5) Uani 1 1 d . . .
H14 H 0.4543 0.6036 0.6167 0.032 Uiso 1 1 calc R . .
C15 C 0.49298(17) 0.48074(15) 0.64747(15) 0.0226(5) Uani 1 1 d . . .
H15 H 0.5470 0.5088 0.6935 0.027 Uiso 1 1 calc R . .
C16 C 0.23995(17) 0.02695(15) 0.40471(14) 0.0213(5) Uani 1 1 d . . .
C17 C 0.22429(18) -0.06940(16) 0.40759(15) 0.0250(5) Uani 1 1 d . . .
H17 H 0.2595 -0.0938 0.4555 0.030 Uiso 1 1 calc R . .
C18 C 0.15824(19) -0.12893(16) 0.34145(16) 0.0280(5) Uani 1 1 d . . .
H18 H 0.1491 -0.1941 0.3437 0.034 Uiso 1 1 calc R . .
C19 C 0.10510(18) -0.09471(16) 0.27177(15) 0.0263(5) Uani 1 1 d . . .
H19 H 0.0596 -0.1366 0.2268 0.032 Uiso 1 1 calc R . .
C20 C 0.11784(17) 0.00053(16) 0.26699(15) 0.0229(5) Uani 1 1 d . . .
C21 C 0.18663(17) 0.06019(16) 0.33352(15) 0.0231(5) Uani 1 1 d . . .
H21 H 0.1973 0.1251 0.3301 0.028 Uiso 1 1 calc R . .
C22 C 0.06018(18) 0.03819(15) 0.19299(15) 0.0233(5) Uani 1 1 d . . .
C23 C -0.04056(18) 0.00082(16) 0.16318(15) 0.0251(5) Uani 1 1 d . . .
H23 H -0.0715 -0.0484 0.1906 0.030 Uiso 1 1 calc R . .
C24 C -0.09684(18) 0.03408(17) 0.09399(16) 0.0283(5) Uani 1 1 d . . .
C25 C -0.05098(18) 0.10667(16) 0.05512(15) 0.0257(5) Uani 1 1 d . . .
H25 H -0.0886 0.1294 0.0074 0.031 Uiso 1 1 calc R . .
C26 C 0.04929(18) 0.14681(15) 0.08485(15) 0.0236(5) Uani 1 1 d . . .
C27 C 0.10444(17) 0.11191(15) 0.15348(15) 0.0225(5) Uani 1 1 d . . .
H27 H 0.1729 0.1384 0.1737 0.027 Uiso 1 1 calc R . .
C28 C -0.2059(2) -0.00782(19) 0.0631(2) 0.0382(7) Uani 1 1 d . . .
H28A H -0.2381 0.0324 0.0250 0.057 Uiso 1 1 calc R . .
H28B H -0.2396 -0.0135 0.1151 0.057 Uiso 1 1 calc R . .
H28C H -0.2108 -0.0696 0.0293 0.057 Uiso 1 1 calc R . .
C29 C 0.09506(17) 0.22599(15) 0.04335(15) 0.0224(5) Uani 1 1 d . . .
C30 C 0.07744(18) 0.22576(16) -0.04842(15) 0.0251(5) Uani 1 1 d . . .
H30 H 0.0352 0.1741 -0.0852 0.030 Uiso 1 1 calc R . .
C31 C 0.38182(16) 0.23828(16) 0.78777(15) 0.0223(5) Uani 1 1 d . . .
H31 H 0.3488 0.1992 0.7347 0.027 Uiso 1 1 calc R . .
C32 C 0.33972(18) 0.23492(17) 0.86390(16) 0.0277(5) Uani 1 1 d . . .
H32 H 0.2782 0.1945 0.8628 0.033 Uiso 1 1 calc R . .
C33 C 0.38708(18) 0.29038(17) 0.94202(16) 0.0268(5) Uani 1 1 d . . .
H33 H 0.3597 0.2877 0.9955 0.032 Uiso 1 1 calc R . .
C34 C 0.47550(17) 0.35010(16) 0.94067(15) 0.0234(5) Uani 1 1 d . . .
H34 H 0.5093 0.3898 0.9932 0.028 Uiso 1 1 calc R . .
C35 C 0.51373(16) 0.35112(15) 0.86211(14) 0.0197(5) Uani 1 1 d . . .
C36 C 0.60662(16) 0.41025(15) 0.85162(14) 0.0190(4) Uani 1 1 d . . .
C37 C 0.66181(16) 0.48536(15) 0.90932(14) 0.0205(5) Uani 1 1 d . . .
H37 H 0.6429 0.5022 0.9656 0.025 Uiso 1 1 calc R . .
C38 C 0.74575(16) 0.53666(15) 0.88457(14) 0.0199(5) Uani 1 1 d . . .
C39 C 0.77386(16) 0.50691(15) 0.80332(14) 0.0199(5) Uani 1 1 d . . .
H39 H 0.8312 0.5398 0.7853 0.024 Uiso 1 1 calc R . .
C40 C 0.71774(16) 0.42950(15) 0.74948(14) 0.0187(4) Uani 1 1 d . . .
C41 C 0.73625(16) 0.38561(15) 0.66396(14) 0.0189(4) Uani 1 1 d . . .
C42 C 0.82536(17) 0.40526(16) 0.63070(15) 0.0228(5) Uani 1 1 d . . .
H42 H 0.8783 0.4521 0.6621 0.027 Uiso 1 1 calc R . .
C43 C 0.83565(18) 0.35566(16) 0.55143(16) 0.0257(5) Uani 1 1 d . . .
H43 H 0.8964 0.3668 0.5281 0.031 Uiso 1 1 calc R . .
C44 C 0.75638(19) 0.28957(16) 0.50648(15) 0.0251(5) Uani 1 1 d . . .
H44 H 0.7616 0.2552 0.4514 0.030 Uiso 1 1 calc R . .
C45 C 0.66931(18) 0.27401(15) 0.54249(14) 0.0224(5) Uani 1 1 d . . .
H45 H 0.6148 0.2291 0.5105 0.027 Uiso 1 1 calc R . .
C46 C 0.80464(16) 0.62020(15) 0.94244(15) 0.0199(5) Uani 1 1 d . . .
C47 C 0.82116(17) 0.62376(16) 1.03504(15) 0.0221(5) Uani 1 1 d . . .
H47 H 0.7921 0.5733 1.0620 0.026 Uiso 1 1 calc R . .
C48 C 0.88011(17) 0.70107(16) 1.08725(15) 0.0237(5) Uani 1 1 d . . .
H48 H 0.8914 0.7038 1.1504 0.028 Uiso 1 1 calc R . .
C49 C 0.84622(16) 0.69567(15) 0.90445(15) 0.0212(5) Uani 1 1 d . . .
H49 H 0.8342 0.6936 0.8414 0.025 Uiso 1 1 calc R . .
C50 C 0.04849(19) 0.08682(19) 0.54813(17) 0.0333(6) Uani 1 1 d . . .
C51 C 0.08540(19) 0.00574(18) 0.56669(16) 0.0311(6) Uani 1 1 d . . .
C52 C 0.03583(19) -0.07824(19) 0.51766(17) 0.0338(6) Uani 1 1 d . . .
H52 H 0.0610 -0.1333 0.5298 0.041 Uiso 1 1 calc R . .
C53 C 0.0879(2) 0.1865(2) 0.5907(2) 0.0458(7) Uani 1 1 d . . .
C54 C 0.1766(2) -0.0031(2) 0.63364(17) 0.0345(6) Uani 1 1 d . . .
C55 C 0.02552(17) 0.53481(16) 1.08679(15) 0.0229(5) Uani 1 1 d . . .
H55 H 0.0434 0.5595 1.1482 0.028 Uiso 1 1 calc R . .
C56 C 0.06598(17) 0.58598(16) 1.02593(15) 0.0226(5) Uani 1 1 d . . .
C57 C 0.03884(17) 0.54928(16) 0.93492(15) 0.0232(5) Uani 1 1 d . . .
C58 C 0.13544(18) 0.67549(17) 1.06941(17) 0.0282(5) Uani 1 1 d . . .
C59 C 0.07187(19) 0.59114(18) 0.85490(17) 0.0306(6) Uani 1 1 d . . .
C60 C 0.3146(2) 0.4828(2) 0.80185(19) 0.0400(7) Uani 1 1 d . . .
C61 C 0.2311(2) 0.4377(2) 0.73244(19) 0.0445(7) Uani 1 1 d . . .
H61A H 0.2330 0.3709 0.7217 0.067 Uiso 1 1 calc R . .
H61B H 0.2368 0.4649 0.6772 0.067 Uiso 1 1 calc R . .
H61C H 0.1676 0.4471 0.7517 0.067 Uiso 1 1 calc R . .
C62 C 0.9292(2) 0.72928(19) 0.68250(17) 0.0352(6) Uani 1 1 d . . .
C63 C 1.0349(2) 0.7743(2) 0.6991(2) 0.0454(7) Uani 1 1 d . . .
H63A H 1.0389 0.8420 0.7105 0.068 Uiso 1 1 calc R . .
H63B H 1.0658 0.7584 0.6467 0.068 Uiso 1 1 calc R . .
H63C H 1.0705 0.7526 0.7512 0.068 Uiso 1 1 calc R . .

loop_
_atom_site_aniso_label
_atom_site_aniso_U_11
_atom_site_aniso_U_22
_atom_site_aniso_U_33
_atom_site_aniso_U_23
_atom_site_aniso_U_13
_atom_site_aniso_U_12
Fe1 0.01721(17) 0.01230(16) 0.01840(16) 0.00116(12) -0.00178(12) -0.00127(12)
O1 0.0807(18) 0.0310(13) 0.0914(19) 0.0027(12) -0.0311(15) -0.0062(12)
O2 0.0419(12) 0.0442(13) 0.0528(13) -0.0142(10) -0.0120(10) -0.0081(10)
O3 0.0379(11) 0.0469(13) 0.0376(11) 0.0003(9) -0.0053(9) -0.0068(9)
O4 0.0407(12) 0.0419(12) 0.0459(12) 0.0114(10) -0.0066(9) -0.0005(10)
O5 0.0410(11) 0.0355(11) 0.0408(11) 0.0092(9) -0.0068(9) -0.0156(9)
O6 0.0380(11) 0.0322(11) 0.0416(11) -0.0088(8) -0.0005(9) -0.0066(8)
O7 0.0436(12) 0.0625(15) 0.0395(11) 0.0166(10) -0.0001(9) -0.0219(10)
O8 0.0377(11) 0.0435(11) 0.0263(9) 0.0085(8) 0.0023(8) -0.0024(9)
O9 0.0515(12) 0.0379(11) 0.0328(10) 0.0077(8) 0.0066(9) 0.0104(9)
O10 0.0360(11) 0.0396(11) 0.0415(11) -0.0026(9) 0.0028(9) 0.0043(9)
O11 0.0842(17) 0.0298(11) 0.0559(14) 0.0042(10) -0.0247(12) -0.0022(11)
N1 0.0202(10) 0.0178(9) 0.0206(9) 0.0011(7) 0.0008(7) 0.0004(7)
N2 0.0179(9) 0.0129(9) 0.0197(9) 0.0020(7) 0.0002(7) 0.0010(7)
N3 0.0179(9) 0.0133(9) 0.0207(9) 0.0022(7) -0.0001(7) -0.0013(7)
N4 0.0179(9) 0.0152(9) 0.0249(9) 0.0024(7) -0.0018(8) 0.0006(7)
N5 0.0173(9) 0.0155(9) 0.0202(9) 0.0040(7) 0.0003(7) 0.0005(7)
N6 0.0237(10) 0.0136(9) 0.0194(9) 0.0033(7) -0.0006(7) 0.0034(7)
N7 0.0525(17) 0.0606(19) 0.0515(16) 0.0150(14) -0.0049(14) 0.0151(14)
N8 0.0535(16) 0.0374(14) 0.0307(12) -0.0001(10) -0.0053(11) 0.0086(12)
C1 0.0228(12) 0.0225(12) 0.0229(11) 0.0024(9) -0.0030(9) 0.0018(9)
C2 0.0326(14) 0.0291(14) 0.0287(12) 0.0090(10) -0.0071(11) 0.0061(11)
C3 0.0405(15) 0.0215(13) 0.0323(13) 0.0073(10) -0.0018(11) 0.0086(11)
C4 0.0317(13) 0.0186(12) 0.0269(12) 0.0049(10) -0.0020(10) 0.0012(10)
C5 0.0207(11) 0.0187(11) 0.0183(10) 0.0028(9) 0.0012(8) 0.0017(9)
C6 0.0213(11) 0.0127(10) 0.0201(10) 0.0027(8) 0.0012(9) -0.0001(8)
C7 0.0264(12) 0.0141(11) 0.0211(11) 0.0019(9) 0.0024(9) 0.0001(9)
C8 0.0232(12) 0.0177(11) 0.0196(11) 0.0011(9) 0.0007(9) 0.0000(9)
C9 0.0249(12) 0.0182(11) 0.0213(11) 0.0003(9) -0.0041(9) 0.0008(9)
C10 0.0192(11) 0.0151(11) 0.0219(11) 0.0038(9) 0.0009(9) 0.0008(9)
C11 0.0215(11) 0.0151(11) 0.0196(10) -0.0011(8) -0.0004(9) 0.0008(9)
C12 0.0252(12) 0.0179(11) 0.0257(12) 0.0019(9) -0.0027(9) 0.0028(9)
C13 0.0302(13) 0.0170(11) 0.0304(12) 0.0040(10) -0.0022(10) 0.0048(10)
C14 0.0318(13) 0.0139(11) 0.0316(13) 0.0032(9) 0.0008(10) 0.0016(10)
C15 0.0224(12) 0.0163(11) 0.0263(12) -0.0002(9) 0.0007(9) -0.0007(9)
C16 0.0247(12) 0.0141(11) 0.0215(11) -0.0006(9) -0.0022(9) -0.0005(9)
C17 0.0302(13) 0.0179(12) 0.0234(11) 0.0040(9) -0.0033(10) -0.0001(10)
C18 0.0365(14) 0.0134(11) 0.0294(12) 0.0029(9) -0.0034(10) -0.0018(10)
C19 0.0293(13) 0.0168(12) 0.0264(12) -0.0003(9) -0.0076(10) -0.0025(10)
C20 0.0244(12) 0.0177(11) 0.0235(11) 0.0011(9) -0.0009(9) -0.0004(9)
C21 0.0279(12) 0.0139(11) 0.0238(11) 0.0002(9) -0.0020(9) 0.0001(9)
C22 0.0275(12) 0.0150(11) 0.0235(11) -0.0033(9) -0.0027(9) 0.0015(9)
C23 0.0281(13) 0.0153(11) 0.0280(12) 0.0014(9) -0.0008(10) -0.0019(9)
C24 0.0256(13) 0.0214(12) 0.0331(13) 0.0031(10) -0.0055(10) -0.0011(10)
C25 0.0262(12) 0.0187(12) 0.0274(12) 0.0034(9) -0.0085(10) 0.0010(9)
C26 0.0265(12) 0.0156(11) 0.0253(11) -0.0004(9) -0.0019(9) 0.0012(9)
C27 0.0235(12) 0.0145(11) 0.0237(11) -0.0026(9) -0.0058(9) -0.0024(9)
C28 0.0283(14) 0.0303(15) 0.0501(16) 0.0145(12) -0.0098(12) -0.0043(11)
C29 0.0203(11) 0.0168(11) 0.0268(11) 0.0030(9) -0.0048(9) 0.0013(9)
C30 0.0267(12) 0.0173(12) 0.0262(12) -0.0030(9) -0.0046(10) 0.0008(9)
C31 0.0184(11) 0.0191(11) 0.0270(12) 0.0022(9) 0.0003(9) -0.0002(9)
C32 0.0208(12) 0.0231(13) 0.0371(13) 0.0050(10) 0.0033(10) -0.0019(10)
C33 0.0253(12) 0.0262(13) 0.0304(12) 0.0077(10) 0.0081(10) 0.0030(10)
C34 0.0250(12) 0.0203(12) 0.0239(11) 0.0024(9) 0.0020(9) 0.0032(9)
C35 0.0188(11) 0.0170(11) 0.0220(11) 0.0036(9) -0.0002(9) 0.0020(9)
C36 0.0175(11) 0.0183(11) 0.0197(10) 0.0045(9) -0.0019(8) 0.0015(9)
C37 0.0220(11) 0.0188(11) 0.0202(11) 0.0026(9) 0.0018(9) 0.0034(9)
C38 0.0204(11) 0.0159(11) 0.0214(11) 0.0037(9) -0.0026(9) 0.0013(9)
C39 0.0191(11) 0.0163(11) 0.0234(11) 0.0051(9) 0.0008(9) 0.0009(9)
C40 0.0176(11) 0.0163(11) 0.0207(10) 0.0056(9) -0.0015(8) -0.0001(8)
C41 0.0189(11) 0.0151(11) 0.0220(11) 0.0052(9) -0.0008(9) 0.0021(8)
C42 0.0247(12) 0.0163(11) 0.0260(11) 0.0050(9) 0.0029(9) -0.0011(9)
C43 0.0254(12) 0.0245(12) 0.0297(12) 0.0094(10) 0.0084(10) 0.0046(10)
C44 0.0354(14) 0.0203(12) 0.0210(11) 0.0030(9) 0.0077(10) 0.0056(10)
C45 0.0282(12) 0.0159(11) 0.0207(11) 0.0018(9) -0.0014(9) 0.0017(9)
C46 0.0167(11) 0.0157(11) 0.0255(11) 0.0008(9) -0.0002(9) 0.0021(8)
C47 0.0207(11) 0.0215(12) 0.0227(11) 0.0035(9) 0.0005(9) 0.0020(9)
C48 0.0263(12) 0.0216(12) 0.0202(11) -0.0005(9) -0.0011(9) 0.0019(9)
C49 0.0205(11) 0.0192(11) 0.0211(11) 0.0014(9) -0.0035(9) 0.0021(9)
C50 0.0300(14) 0.0331(15) 0.0299(13) -0.0029(11) 0.0036(11) -0.0101(11)
C51 0.0286(13) 0.0320(14) 0.0288(13) 0.0030(11) 0.0039(10) -0.0054(11)
C52 0.0304(14) 0.0343(15) 0.0331(14) 0.0043(11) 0.0024(11) -0.0030(11)
C53 0.0419(17) 0.0332(16) 0.0525(18) -0.0031(14) -0.0047(14) -0.0058(13)
C54 0.0311(14) 0.0358(16) 0.0321(14) 0.0066(12) 0.0018(11) -0.0073(12)
C55 0.0206(11) 0.0242(12) 0.0226(11) 0.0021(9) -0.0019(9) 0.0056(9)
C56 0.0197(11) 0.0173(11) 0.0275(12) 0.0034(9) -0.0059(9) 0.0018(9)
C57 0.0181(11) 0.0225(12) 0.0284(12) 0.0064(10) -0.0013(9) 0.0043(9)
C58 0.0225(12) 0.0217(12) 0.0354(14) 0.0048(11) -0.0082(10) -0.0006(10)
C59 0.0270(13) 0.0326(14) 0.0308(13) 0.0089(11) 0.0008(10) 0.0005(11)
C60 0.0479(18) 0.0411(17) 0.0372(15) 0.0141(13) 0.0105(14) 0.0175(14)
C61 0.0535(19) 0.0431(18) 0.0353(15) 0.0072(13) 0.0063(13) 0.0032(14)
C62 0.0537(19) 0.0273(14) 0.0248(13) 0.0025(11) 0.0037(12) 0.0106(13)
C63 0.0538(19) 0.0323(16) 0.0492(17) 0.0004(13) 0.0163(15) 0.0009(14)

loop_
_atom_type_symbol
_atom_type_description
_atom_type_scat_dispersion_real
_atom_type_scat_dispersion_imag
_atom_type_scat_source
C C 0.0033 0.0016 'International Tables Vol C Tables 4.2.6.8 and 6.1.1.4'
H H 0.0000 0.0000 'International Tables Vol C Tables 4.2.6.8 and 6.1.1.4'
N N 0.0061 0.0033 'International Tables Vol C Tables 4.2.6.8 and 6.1.1.4'
O O 0.0106 0.0060 'International Tables Vol C Tables 4.2.6.8 and 6.1.1.4'
Fe Fe 0.3463 0.8444 'International Tables Vol C Tables 4.2.6.8 and 6.1.1.4'

loop_
_geom_angle_atom_site_label_1
_geom_angle_atom_site_label_2
_geom_angle_atom_site_label_3
_geom_angle
_geom_angle_site_symmetry_1
_geom_angle_site_symmetry_3
_geom_angle_publ_flag
N2 Fe1 N5 176.37(8) . . ?
N2 Fe1 N4 98.42(8) . . ?
N5 Fe1 N4 80.63(8) . . ?
N2 Fe1 N1 80.73(8) . . ?
N5 Fe1 N1 102.71(8) . . ?
N4 Fe1 N1 88.32(8) . . ?
N2 Fe1 N6 100.47(8) . . ?
N5 Fe1 N6 80.72(8) . . ?
N4 Fe1 N6 160.80(7) . . ?
N1 Fe1 N6 91.32(8) . . ?
N2 Fe1 N3 80.75(7) . . ?
N5 Fe1 N3 95.79(7) . . ?
N4 Fe1 N3 93.90(8) . . ?
N1 Fe1 N3 161.48(7) . . ?
N6 Fe1 N3 92.52(7) . . ?
C1 N1 C5 118.4(2) . . ?
C1 N1 Fe1 126.65(16) . . ?
C5 N1 Fe1 114.86(14) . . ?
C10 N2 C6 119.98(18) . . ?
C10 N2 Fe1 119.95(15) . . ?
C6 N2 Fe1 120.02(14) . . ?
C15 N3 C11 117.64(19) . . ?
C15 N3 Fe1 128.04(15) . . ?
C11 N3 Fe1 114.32(14) . . ?
C31 N4 C35 118.15(19) . . ?
C31 N4 Fe1 126.59(15) . . ?
C35 N4 Fe1 114.89(14) . . ?
C40 N5 C36 120.28(18) . . ?
C40 N5 Fe1 119.44(14) . . ?
C36 N5 Fe1 119.79(15) . . ?
C45 N6 C41 117.61(19) . . ?
C45 N6 Fe1 127.78(15) . . ?
C41 N6 Fe1 114.43(14) . . ?
N1 C1 C2 122.0(2) . . ?
C3 C2 C1 120.0(2) . . ?
C2 C3 C4 118.9(2) . . ?
C5 C4 C3 118.8(2) . . ?
N1 C5 C4 121.8(2) . . ?
N1 C5 C6 113.29(19) . . ?
C4 C5 C6 124.9(2) . . ?
N2 C6 C7 120.96(19) . . ?
N2 C6 C5 111.07(18) . . ?
C7 C6 C5 127.9(2) . . ?
C6 C7 C8 120.5(2) . . ?
C7 C8 C9 117.3(2) . . ?
C7 C8 C16 121.7(2) . . ?
C9 C8 C16 121.1(2) . . ?
C10 C9 C8 119.7(2) . . ?
N2 C10 C9 121.5(2) . . ?
N2 C10 C11 111.64(18) . . ?
C9 C10 C11 126.9(2) . . ?
N3 C11 C12 122.1(2) . . ?
N3 C11 C10 113.27(18) . . ?
C12 C11 C10 124.7(2) . . ?
C11 C12 C13 119.4(2) . . ?
C14 C13 C12 118.8(2) . . ?
C15 C14 C13 119.0(2) . . ?
N3 C15 C14 123.0(2) . . ?
C21 C16 C17 118.1(2) . . ?
C21 C16 C8 120.8(2) . . ?
C17 C16 C8 121.0(2) . . ?
C18 C17 C16 120.5(2) . . ?
C17 C18 C19 120.6(2) . . ?
C18 C19 C20 120.6(2) . . ?
C19 C20 C21 118.3(2) . . ?
C19 C20 C22 121.0(2) . . ?
C21 C20 C22 120.7(2) . . ?
C16 C21 C20 121.8(2) . . ?
C23 C22 C27 118.9(2) . . ?
C23 C22 C20 119.7(2) . . ?
C27 C22 C20 121.4(2) . . ?
C24 C23 C22 121.3(2) . . ?
C25 C24 C23 118.8(2) . . ?
C25 C24 C28 121.1(2) . . ?
C23 C24 C28 120.1(2) . . ?
C24 C25 C26 121.2(2) . . ?
C27 C26 C25 119.1(2) . . ?
C27 C26 C29 121.2(2) . . ?
C25 C26 C29 119.7(2) . . ?
C26 C27 C22 120.7(2) . . ?
C30 C29 C49 117.9(2) . 2_666 ?
C30 C29 C26 121.1(2) . . ?
C49 C29 C26 121.0(2) 2_666 . ?
C48 C30 C29 121.3(2) 2_666 . ?
N4 C31 C32 122.2(2) . . ?
C31 C32 C33 119.8(2) . . ?
C32 C33 C34 118.5(2) . . ?
C35 C34 C33 119.1(2) . . ?
N4 C35 C34 122.2(2) . . ?
N4 C35 C36 113.15(19) . . ?
C34 C35 C36 124.6(2) . . ?
N5 C36 C37 120.9(2) . . ?
N5 C36 C35 110.74(18) . . ?
C37 C36 C35 128.3(2) . . ?
C36 C37 C38 119.6(2) . . ?
C39 C38 C37 118.4(2) . . ?
C39 C38 C46 120.0(2) . . ?
C37 C38 C46 121.6(2) . . ?
C40 C39 C38 119.5(2) . . ?
N5 C40 C39 121.1(2) . . ?
N5 C40 C41 110.96(18) . . ?
C39 C40 C41 127.9(2) . . ?
N6 C41 C42 122.2(2) . . ?
N6 C41 C40 113.32(19) . . ?
C42 C41 C40 124.4(2) . . ?
C43 C42 C41 118.9(2) . . ?
C42 C43 C44 119.1(2) . . ?
C43 C44 C45 119.2(2) . . ?
N6 C45 C44 122.9(2) . . ?
C49 C46 C47 119.2(2) . . ?
C49 C46 C38 119.9(2) . . ?
C47 C46 C38 120.8(2) . . ?
C48 C47 C46 119.6(2) . . ?
C30 C48 C47 120.4(2) 2_666 . ?
C29 C49 C46 121.5(2) 2_666 . ?
C52 C50 C51 118.1(2) 2_556 . ?
C52 C50 C53 113.2(3) 2_556 . ?
C51 C50 C53 128.7(2) . . ?
C52 C51 C50 117.7(2) . . ?
C52 C51 C54 114.2(2) . . ?
C50 C51 C54 128.1(2) . . ?
C51 C52 C50 124.2(3) . 2_556 ?
O1 C53 O2 122.8(3) . . ?
O1 C53 C50 117.9(3) . . ?
O2 C53 C50 119.2(3) . . ?
O4 C54 O3 122.4(3) . . ?
O4 C54 C51 118.4(2) . . ?
O3 C54 C51 119.2(3) . . ?
C57 C55 C56 125.0(2) 2_567 . ?
C55 C56 C57 117.3(2) . . ?
C55 C56 C58 113.3(2) . . ?
C57 C56 C58 129.4(2) . . ?
C55 C57 C56 117.7(2) 2_567 . ?
C55 C57 C59 114.3(2) 2_567 . ?
C56 C57 C59 128.0(2) . . ?
O6 C58 O5 120.8(2) . . ?
O6 C58 C56 119.8(2) . . ?
O5 C58 C56 119.3(2) . . ?
O8 C59 O7 124.0(2) . . ?
O8 C59 C57 116.9(2) . . ?
O7 C59 C57 119.1(2) . . ?
N7 C60 C61 179.1(3) . . ?
N8 C62 C63 179.1(3) . . ?

loop_
_geom_bond_atom_site_label_1
_geom_bond_atom_site_label_2
_geom_bond_distance
_geom_bond_site_symmetry_2
_geom_bond_publ_flag
Fe1 N2 1.8749(17) . ?
Fe1 N5 1.8751(18) . ?
Fe1 N4 1.9682(19) . ?
Fe1 N1 1.9678(19) . ?
Fe1 N6 1.9749(19) . ?
Fe1 N3 1.9840(18) . ?
O1 C53 1.220(4) . ?
O2 C53 1.285(3) . ?
O3 C54 1.282(3) . ?
O4 C54 1.228(3) . ?
O5 C58 1.305(3) . ?
O6 C58 1.205(3) . ?
O7 C59 1.265(3) . ?
O8 C59 1.236(3) . ?
N1 C1 1.340(3) . ?
N1 C5 1.360(3) . ?
N2 C10 1.343(3) . ?
N2 C6 1.346(3) . ?
N3 C15 1.342(3) . ?
N3 C11 1.364(3) . ?
N4 C31 1.342(3) . ?
N4 C35 1.358(3) . ?
N5 C40 1.349(3) . ?
N5 C36 1.351(3) . ?
N6 C45 1.340(3) . ?
N6 C41 1.362(3) . ?
N7 C60 1.136(4) . ?
N8 C62 1.132(4) . ?
C1 C2 1.377(3) . ?
C2 C3 1.368(4) . ?
C3 C4 1.387(3) . ?
C4 C5 1.385(3) . ?
C5 C6 1.468(3) . ?
C6 C7 1.384(3) . ?
C7 C8 1.394(3) . ?
C8 C9 1.403(3) . ?
C8 C16 1.476(3) . ?
C9 C10 1.385(3) . ?
C10 C11 1.467(3) . ?
C11 C12 1.381(3) . ?
C12 C13 1.383(3) . ?
C13 C14 1.382(3) . ?
C14 C15 1.382(3) . ?
C16 C21 1.395(3) . ?
C16 C17 1.403(3) . ?
C17 C18 1.378(3) . ?
C18 C19 1.384(3) . ?
C19 C20 1.393(3) . ?
C20 C21 1.400(3) . ?
C20 C22 1.488(3) . ?
C22 C23 1.392(3) . ?
C22 C27 1.398(3) . ?
C23 C24 1.392(3) . ?
C24 C25 1.389(3) . ?
C24 C28 1.508(3) . ?
C25 C26 1.395(3) . ?
C26 C27 1.391(3) . ?
C26 C29 1.484(3) . ?
C29 C30 1.388(3) . ?
C29 C49 1.390(3) 2_666 ?
C30 C48 1.377(3) 2_666 ?
C31 C32 1.374(3) . ?
C32 C33 1.381(3) . ?
C33 C34 1.386(3) . ?
C34 C35 1.378(3) . ?
C35 C36 1.466(3) . ?
C36 C37 1.378(3) . ?
C37 C38 1.398(3) . ?
C38 C39 1.396(3) . ?
C38 C46 1.478(3) . ?
C39 C40 1.379(3) . ?
C40 C41 1.464(3) . ?
C41 C42 1.390(3) . ?
C42 C43 1.379(3) . ?
C43 C44 1.380(3) . ?
C44 C45 1.381(3) . ?
C46 C49 1.391(3) . ?
C46 C47 1.394(3) . ?
C47 C48 1.381(3) . ?
C48 C30 1.377(3) 2_666 ?
C49 C29 1.390(3) 2_666 ?
C50 C52 1.394(4) 2_556 ?
C50 C51 1.400(4) . ?
C50 C53 1.516(4) . ?
C51 C52 1.390(4) . ?
C51 C54 1.523(4) . ?
C52 C50 1.394(4) 2_556 ?
C55 C57 1.379(3) 2_567 ?
C55 C56 1.384(3) . ?
C56 C57 1.409(3) . ?
C56 C58 1.521(3) . ?
C57 C55 1.379(3) 2_567 ?
C57 C59 1.524(3) . ?
C60 C61 1.458(4) . ?
C62 C63 1.467(4) . ?

loop_
_platon_squeeze_void_nr
_platon_squeeze_void_average_x
_platon_squeeze_void_average_y
_platon_squeeze_void_average_z
_platon_squeeze_void_volume
_platon_squeeze_void_count_electrons
1 -0.005 0.324 0.717 9.0 0.0
2 0.005 0.676 0.283 9.0 0.3
3 0.500 1.000 1.000 441.4 95.8
